data_7115708
loop_
_publ_author_name
'Kun Zhou'
'Yun Geng'
'Li-Kai Yan'
'Xin-Long Wang'
'Xian-Chun Liu'
'Guo-Gang Shan'
'Kui-Zhan Shao'
'Zhong-Min Su'
'Ying-Ning Yu'

_publ_section_title
;
 An ultrastable {Ag55Mo6} nanocluster with a Ag-centered multishell
 structure
;
_journal_name_full Chem.Commun.
_journal_page_first 11934
_journal_paper_doi 10.1039/C4cc05893C
_journal_volume 50
_journal_year 2014
_chemical_formula_sum 'C180 H270 Ag55 Mo6 O60'
_chemical_formula_weight 9902.45
_chemical_name_systematic
; 
 ? 
;
_space_group_crystal_system trigonal
_space_group_IT_number 148
_space_group_name_Hall '-R 3'
_space_group_name_H-M_alt 'R -3 :H'
_symmetry_space_group_name_Hall '-R 3'
_symmetry_space_group_name_H-M 'R -3 :H'
_atom_sites_solution_hydrogens geom
_atom_sites_solution_primary direct
_atom_sites_solution_secondary difmap
_audit_creation_method SHELXL-97
_cell_angle_alpha 90.00
_cell_angle_beta 90.00
_cell_angle_gamma 120.00
_cell_formula_units_Z 3
_cell_length_a 22.261
_cell_length_b 22.261
_cell_length_c 47.421
_cell_measurement_reflns_used 35487
_cell_measurement_temperature 293(2)
_cell_measurement_theta_max 25.00
_cell_measurement_theta_min 1.83
_cell_volume 20351.231
_computing_cell_refinement 'SAINT (Bruker, 1999)'
_computing_data_collection 'SMART (Bruker, 1997)'
_computing_data_reduction SAINT
_computing_molecular_graphics 'SHELXTL-PLUS (Sheldrick, 1990)'
_computing_publication_material SHELXL-97
_computing_structure_refinement 'SHELXL-97 (Sheldrick, 1997)'
_computing_structure_solution 'SHELXS-97 (Sheldrick, 1997)'
_diffrn_ambient_temperature 293(2)
_diffrn_measured_fraction_theta_full 0.999
_diffrn_measured_fraction_theta_max 0.999
_diffrn_measurement_device_type 'Bruker APEX CCD area-detector'
_diffrn_measurement_method '\w scans'
_diffrn_radiation_monochromator graphite
_diffrn_radiation_source 'fine-focus sealed tube'
_diffrn_radiation_type MoK\a
_diffrn_radiation_wavelength 0.71073
_diffrn_reflns_av_R_equivalents 0.0368
_diffrn_reflns_av_sigmaI/netI 0.0324
_diffrn_reflns_limit_h_max 26
_diffrn_reflns_limit_h_min -26
_diffrn_reflns_limit_k_max 26
_diffrn_reflns_limit_k_min -25
_diffrn_reflns_limit_l_max 51
_diffrn_reflns_limit_l_min -56
_diffrn_reflns_number 35487
_diffrn_reflns_theta_full 25.00
_diffrn_reflns_theta_max 25.00
_diffrn_reflns_theta_min 1.83
_exptl_absorpt_coefficient_mu 4.186
_exptl_absorpt_correction_T_max 0.4091
_exptl_absorpt_correction_T_min 0.3869
_exptl_absorpt_correction_type multi-scan
_exptl_absorpt_process_details 'SADABS (Sheldrick, 1996)'
_exptl_crystal_colour colorless
_exptl_crystal_density_diffrn 2.424
_exptl_crystal_density_method 'not measured'
_exptl_crystal_description block
_exptl_crystal_F_000 14001
_exptl_crystal_size_max 0.28
_exptl_crystal_size_mid 0.26
_exptl_crystal_size_min 0.26
_refine_diff_density_max 1.677
_refine_diff_density_min -1.661
_refine_diff_density_rms 0.171
_refine_ls_extinction_method none
_refine_ls_goodness_of_fit_ref 1.054
_refine_ls_hydrogen_treatment constr
_refine_ls_matrix_type full
_refine_ls_number_parameters 481
_refine_ls_number_reflns 7971
_refine_ls_number_restraints 173
_refine_ls_restrained_S_all 1.055
_refine_ls_R_factor_all 0.0803
_refine_ls_R_factor_gt 0.0592
_refine_ls_shift/su_max 0.017
_refine_ls_shift/su_mean 0.001
_refine_ls_structure_factor_coef Fsqd
_refine_ls_weighting_details 'calc w=1/[\s^2^(Fo^2^)+(0.0981P)^2^+275.0612P] where P=(Fo^2^+2Fc^2^)/3'
_refine_ls_weighting_scheme calc
_refine_ls_wR_factor_gt 0.1633
_refine_ls_wR_factor_ref 0.1753
_reflns_number_gt 5891
_reflns_number_total 7971
_reflns_threshold_expression >2sigma(I)
_cod_data_source_file c4cc05893c2.cif
_cod_data_source_block ccc
_cod_original_cell_volume 20351.2
_cod_database_code 7115708

loop_
_symmetry_equiv_pos_as_xyz
'x, y, z'
'-y, x-y, z'
'-x+y, -x, z'
'x+2/3, y+1/3, z+1/3'
'-y+2/3, x-y+1/3, z+1/3'
'-x+y+2/3, -x+1/3, z+1/3'
'x+1/3, y+2/3, z+2/3'
'-y+1/3, x-y+2/3, z+2/3'
'-x+y+1/3, -x+2/3, z+2/3'
'-x, -y, -z'
'y, -x+y, -z'
'x-y, x, -z'
'-x+2/3, -y+1/3, -z+1/3'
'y+2/3, -x+y+1/3, -z+1/3'
'x-y+2/3, x+1/3, -z+1/3'
'-x+1/3, -y+2/3, -z+2/3'
'y+1/3, -x+y+2/3, -z+2/3'
'x-y+1/3, x+2/3, -z+2/3'

loop_
_atom_site_label
_atom_site_type_symbol
_atom_site_fract_x
_atom_site_fract_y
_atom_site_fract_z
_atom_site_U_iso_or_equiv
_atom_site_adp_type
_atom_site_occupancy
_atom_site_symmetry_multiplicity
_atom_site_calc_flag
_atom_site_refinement_flags
Ag13 Ag 0.0000 0.0000 0.0000 0.0455(14) Uiso 0.40 6 d SP
Ag14 Ag 0.0000 0.0000 0.01177(10) 0.0316(7) Uiso 0.30 3 d SP
Ag1 Ag 0.08670(4) 0.13846(4) -0.058982(15) 0.0515(2) Uani 1 1 d .
Ag2 Ag 0.19577(7) 0.15039(7) -0.09540(3) 0.0993(4) Uani 1 1 d .
Ag3 Ag 0.22992(4) 0.25075(5) -0.03110(2) 0.0645(3) Uani 1 1 d .
Ag4 Ag 0.17791(5) 0.28377(5) -0.08248(2) 0.0659(3) Uani 1 1 d .
Ag5 Ag 0.10307(5) 0.27981(5) -0.02986(2) 0.0759(3) Uani 1 1 d .
Ag6 Ag -0.00233(6) 0.16077(8) -0.09722(3) 0.1004(4) Uani 1 1 d .
Ag7 Ag -0.20996(9) 0.14998(9) -0.04343(4) 0.0655(5) Uani 0.50 1 d P
Ag8 Ag -0.16892(13) 0.19531(13) -0.01286(5) 0.0877(7) Uani 0.50 1 d P
Ag9 Ag -0.09129(11) 0.25492(10) -0.01225(4) 0.0713(5) Uani 0.50 1 d P
Ag10 Ag -0.04032(11) 0.28090(11) -0.04217(6) 0.0851(6) Uani 0.50 1 d P
Ag11 Ag -0.08204(10) 0.22036(10) -0.07523(4) 0.0656(5) Uani 0.50 1 d P
Ag12 Ag -0.14975(16) 0.16880(15) -0.07461(5) 0.1017(8) Uani 0.50 1 d P
Mo1 Mo 0.16660(4) 0.06233(4) -0.022840(15) 0.03361(19) Uani 1 1 d .
C1 C 0.3243(7) 0.3042(7) -0.0885(3) 0.072(3) Uani 1 1 d .
C2 C 0.4023(9) 0.3485(12) -0.0889(5) 0.154(10) Uani 1 1 d .
H2A H 0.4223 0.3259 -0.0784 0.232 Uiso 1 1 calc R
H2B H 0.4158 0.3928 -0.0805 0.232 Uiso 1 1 calc R
H2C H 0.4185 0.3551 -0.1080 0.232 Uiso 1 1 calc R
C3 C 0.0826(7) 0.3423(7) -0.0914(2) 0.068(3) Uani 1 1 d .
C4 C 0.0523(11) 0.3891(10) -0.0993(5) 0.138(7) Uani 1 1 d U
H4A H 0.0091 0.3733 -0.0896 0.206 Uiso 1 1 calc R
H4B H 0.0447 0.3870 -0.1193 0.206 Uiso 1 1 calc R
H4C H 0.0844 0.4361 -0.0939 0.206 Uiso 1 1 calc R
C5 C 0.0683(8) 0.3951(7) 0.0008(3) 0.075(3) Uani 1 1 d .
C6 C 0.0354(13) 0.4363(10) -0.0090(6) 0.179(12) Uani 1 1 d .
H6A H 0.0620 0.4831 -0.0023 0.269 Uiso 1 1 calc R
H6B H -0.0110 0.4157 -0.0018 0.269 Uiso 1 1 calc R
H6C H 0.0341 0.4363 -0.0292 0.269 Uiso 1 1 calc R
C7 C 0.2140(6) 0.3353(5) -0.0345(2) 0.063(3) Uani 1 1 d D
C8 C 0.2560(8) 0.4127(5) -0.0420(3) 0.107(5) Uani 1 1 d DU
C9 C 0.2892(13) 0.4762(8) -0.0478(5) 0.150(8) Uani 1 1 d DU
C10 C 0.3070(16) 0.4852(15) -0.0792(6) 0.196(12) Uani 1 1 d U
H10A H 0.2650 0.4618 -0.0900 0.294 Uiso 1 1 calc R
H10B H 0.3359 0.4658 -0.0834 0.294 Uiso 1 1 calc R
H10C H 0.3311 0.5337 -0.0838 0.294 Uiso 1 1 calc R
C11 C 0.3423(18) 0.5155(18) -0.0296(8) 0.231(12) Uani 1 1 d U
H11A H 0.3660 0.5629 -0.0358 0.347 Uiso 1 1 calc R
H11B H 0.3741 0.4983 -0.0292 0.347 Uiso 1 1 calc R
H11C H 0.3239 0.5128 -0.0111 0.347 Uiso 1 1 calc R
C12 C 0.2505(18) 0.5096(19) -0.0385(8) 0.255(13) Uani 1 1 d DU
H12A H 0.2067 0.4892 -0.0481 0.383 Uiso 1 1 calc R
H12B H 0.2766 0.5582 -0.0427 0.383 Uiso 1 1 calc R
H12C H 0.2428 0.5032 -0.0185 0.383 Uiso 1 1 calc R
C13 C 0.1039(5) 0.1708(6) -0.10046(18) 0.055(3) Uani 1 1 d D
C14 C 0.1036(7) 0.1771(8) -0.12709(19) 0.079(4) Uani 1 1 d D
C15 C 0.1087(14) 0.1930(14) -0.1567(5) 0.151(7) Uani 1 1 d U
C16 C 0.1866(15) 0.2392(15) -0.1633(6) 0.189(11) Uani 1 1 d U
H16A H 0.2041 0.2832 -0.1541 0.284 Uiso 1 1 calc R
H16B H 0.1929 0.2463 -0.1833 0.284 Uiso 1 1 calc R
H16C H 0.2113 0.2169 -0.1567 0.284 Uiso 1 1 calc R
C17 C 0.1063(18) 0.1324(17) -0.1738(7) 0.223(11) Uani 1 1 d U
H17A H 0.1325 0.1152 -0.1641 0.335 Uiso 1 1 calc R
H17B H 0.1259 0.1488 -0.1922 0.335 Uiso 1 1 calc R
H17C H 0.0591 0.0958 -0.1757 0.335 Uiso 1 1 calc R
C18 C 0.0764(13) 0.2326(13) -0.1648(5) 0.155(8) Uani 1 1 d U
H18A H 0.0851 0.2668 -0.1507 0.232 Uiso 1 1 calc R
H18B H 0.0273 0.2022 -0.1668 0.232 Uiso 1 1 calc R
H18C H 0.0953 0.2553 -0.1825 0.232 Uiso 1 1 calc R
C19 C -0.0945(6) 0.1474(6) -0.1121(2) 0.064(3) Uani 1 1 d D
C20 C -0.1235(9) 0.1736(8) -0.1354(3) 0.115(6) Uani 1 1 d D
C21 C -0.1476(15) 0.1929(12) -0.1551(4) 0.142(8) Uani 1 1 d U
C22 C -0.1112(13) 0.2684(13) -0.1554(6) 0.170(9) Uani 1 1 d U
H22A H -0.1293 0.2841 -0.1702 0.255 Uiso 1 1 calc R
H22B H -0.0626 0.2859 -0.1584 0.255 Uiso 1 1 calc R
H22C H -0.1176 0.2850 -0.1376 0.255 Uiso 1 1 calc R
C23 C -0.1431(16) 0.1587(15) -0.1815(6) 0.187(11) Uani 1 1 d U
H23A H -0.1682 0.1093 -0.1791 0.281 Uiso 1 1 calc R
H23B H -0.0953 0.1738 -0.1855 0.281 Uiso 1 1 calc R
H23C H -0.1628 0.1711 -0.1969 0.281 Uiso 1 1 calc R
C24 C -0.226(2) 0.167(2) -0.1478(8) 0.258(18) Uani 1 1 d U
H24A H -0.2518 0.1175 -0.1473 0.387 Uiso 1 1 calc R
H24B H -0.2454 0.1836 -0.1619 0.387 Uiso 1 1 calc R
H24C H -0.2288 0.1851 -0.1297 0.387 Uiso 1 1 calc R
C25 C -0.1411(6) 0.2575(6) -0.0519(3) 0.064(3) Uani 1 1 d .
C26 C -0.1549(7) 0.3006(7) -0.0604(3) 0.078(4) Uani 1 1 d .
C27 C -0.1737(12) 0.3520(11) -0.0705(5) 0.125(6) Uani 1 1 d U
C28 C -0.1331(17) 0.3919(17) -0.0928(7) 0.214(13) Uani 1 1 d U
H28A H -0.0858 0.4194 -0.0867 0.322 Uiso 1 1 calc R
H28B H -0.1497 0.4219 -0.0992 0.322 Uiso 1 1 calc R
H28C H -0.1356 0.3621 -0.1080 0.322 Uiso 1 1 calc R
C29 C -0.2383(15) 0.3115(15) -0.0866(6) 0.193(9) Uani 1 1 d U
H29A H -0.2745 0.2804 -0.0741 0.289 Uiso 1 1 calc R
H29B H -0.2312 0.2853 -0.1010 0.289 Uiso 1 1 calc R
H29C H -0.2513 0.3424 -0.0952 0.289 Uiso 1 1 calc R
C30 C -0.1814(16) 0.3915(17) -0.0453(7) 0.214(12) Uani 1 1 d U
H30A H -0.2107 0.3589 -0.0313 0.320 Uiso 1 1 calc R
H30B H -0.2018 0.4183 -0.0517 0.320 Uiso 1 1 calc R
H30C H -0.1365 0.4219 -0.0374 0.320 Uiso 1 1 calc R
O1 O 0.1351(3) 0.0489(4) 0.01232(12) 0.0490(16) Uani 1 1 d .
O2 O 0.1025(3) 0.0392(3) -0.04909(13) 0.0450(15) Uani 1 1 d .
O3 O 0.2070(4) 0.0130(4) -0.02831(15) 0.0541(17) Uani 1 1 d .
O4 O 0.2310(3) 0.1499(3) -0.02740(14) 0.0510(16) Uani 1 1 d .
O5 O 0.3000(5) 0.2491(5) -0.0739(2) 0.082(2) Uani 1 1 d .
O6 O 0.2913(5) 0.3245(6) -0.1011(2) 0.099(3) Uani 1 1 d .
O7 O 0.1389(5) 0.3561(5) -0.10141(18) 0.081(3) Uani 1 1 d .
O8 O 0.0467(5) 0.2927(5) -0.0750(2) 0.084(3) Uani 1 1 d .
O9 O 0.0437(5) 0.3346(5) -0.0055(2) 0.090(3) Uani 1 1 d .
O10 O 0.1206(8) 0.4242(7) 0.0165(3) 0.147(5) Uani 1 1 d U

loop_
_atom_site_aniso_label
_atom_site_aniso_U_11
_atom_site_aniso_U_22
_atom_site_aniso_U_33
_atom_site_aniso_U_23
_atom_site_aniso_U_13
_atom_site_aniso_U_12
Ag1 0.0519(4) 0.0706(5) 0.0384(4) 0.0209(4) 0.0121(3) 0.0355(4)
Ag2 0.1109(9) 0.1228(10) 0.0976(9) 0.0293(7) 0.0509(7) 0.0834(8)
Ag3 0.0567(5) 0.0556(5) 0.0729(6) 0.0207(4) -0.0010(4) 0.0220(4)
Ag4 0.0663(6) 0.0688(6) 0.0644(6) 0.0088(4) -0.0010(4) 0.0352(5)
Ag5 0.0740(6) 0.0679(6) 0.0888(7) 0.0291(5) 0.0306(5) 0.0377(5)
Ag6 0.0709(7) 0.1517(11) 0.0827(8) 0.0434(8) -0.0024(5) 0.0588(7)
Ag7 0.0545(10) 0.0491(9) 0.0883(13) 0.0116(9) -0.0003(9) 0.0224(8)
Ag8 0.0971(16) 0.1033(17) 0.0759(14) 0.0224(12) 0.0218(12) 0.0600(14)
Ag9 0.0992(15) 0.0645(11) 0.0572(11) -0.0053(8) -0.0180(10) 0.0462(11)
Ag10 0.0633(12) 0.0691(12) 0.1216(18) 0.0234(12) -0.0028(11) 0.0321(10)
Ag11 0.0688(12) 0.0633(11) 0.0640(11) 0.0111(9) 0.0116(9) 0.0323(10)
Ag12 0.134(2) 0.1106(19) 0.0868(16) -0.0245(14) -0.0343(15) 0.0808(19)
Mo1 0.0370(4) 0.0359(4) 0.0291(4) 0.0017(3) 0.0040(3) 0.0190(3)
C1 0.065(8) 0.067(8) 0.072(8) 0.009(7) 0.027(7) 0.024(6)
C2 0.071(11) 0.19(2) 0.17(2) 0.092(17) 0.042(12) 0.040(12)
C3 0.071(8) 0.087(8) 0.057(7) 0.031(6) 0.010(6) 0.049(7)
C4 0.155(14) 0.129(12) 0.152(14) 0.067(11) 0.055(11) 0.089(11)
C5 0.099(10) 0.056(7) 0.079(9) -0.003(6) -0.001(8) 0.044(7)
C6 0.20(2) 0.089(13) 0.29(3) 0.003(17) -0.01(2) 0.104(16)
C7 0.072(7) 0.050(6) 0.058(7) -0.005(5) -0.013(6) 0.022(6)
C8 0.107(11) 0.155(14) 0.079(9) -0.021(9) -0.020(8) 0.080(10)
C9 0.18(2) 0.049(9) 0.17(2) 0.038(11) 0.025(14) 0.015(10)
C10 0.198(12) 0.192(12) 0.193(12) 0.003(5) 0.002(5) 0.094(7)
C11 0.231(12) 0.231(12) 0.231(12) 0.0003(19) -0.0012(19) 0.115(6)
C12 0.256(13) 0.255(13) 0.256(14) -0.0002(19) 0.0008(19) 0.128(7)
C13 0.053(6) 0.061(6) 0.047(6) 0.007(5) 0.007(5) 0.025(5)
C14 0.084(9) 0.104(10) 0.041(6) 0.023(6) 0.012(6) 0.042(8)
C15 0.152(11) 0.161(10) 0.137(11) 0.031(8) 0.004(8) 0.076(8)
C16 0.188(12) 0.192(12) 0.184(12) 0.007(5) -0.002(5) 0.093(7)
C17 0.224(11) 0.223(11) 0.223(11) -0.0015(19) 0.0006(19) 0.112(6)
C18 0.155(9) 0.159(9) 0.149(9) 0.008(5) -0.004(5) 0.079(6)
C19 0.072(7) 0.073(8) 0.045(6) 0.007(5) -0.008(5) 0.036(6)
C20 0.113(13) 0.071(10) 0.138(16) -0.036(10) 0.019(12) 0.028(9)
C21 0.23(3) 0.152(12) 0.101(13) 0.010(13) -0.057(15) 0.135(16)
C22 0.174(10) 0.164(9) 0.171(10) 0.009(5) -0.007(5) 0.084(6)
C23 0.189(12) 0.187(12) 0.185(12) 0.004(5) -0.007(5) 0.093(7)
C24 0.258(18) 0.258(18) 0.259(18) 0.0004(19) -0.0005(19) 0.129(9)
C25 0.073(8) 0.060(7) 0.072(8) 0.005(6) -0.003(6) 0.043(6)
C26 0.070(8) 0.071(8) 0.101(10) 0.008(7) 0.003(7) 0.040(7)
C27 0.138(9) 0.125(9) 0.139(10) 0.039(7) 0.008(7) 0.086(7)
C28 0.215(14) 0.214(14) 0.217(14) 0.007(5) -0.001(5) 0.109(8)
C29 0.192(9) 0.193(9) 0.193(9) 0.0006(19) -0.0018(19) 0.096(5)
C30 0.218(13) 0.214(13) 0.215(13) -0.005(5) -0.001(5) 0.112(7)
O1 0.055(4) 0.061(4) 0.027(3) 0.002(3) 0.001(3) 0.026(3)
O2 0.057(4) 0.045(4) 0.037(3) -0.004(3) -0.008(3) 0.028(3)
O3 0.053(4) 0.060(4) 0.063(4) 0.001(3) 0.006(3) 0.038(4)
O4 0.043(4) 0.047(4) 0.057(4) 0.008(3) 0.008(3) 0.018(3)
O5 0.085(6) 0.082(6) 0.087(6) 0.023(5) 0.019(5) 0.048(5)
O6 0.079(6) 0.127(9) 0.094(7) 0.052(6) 0.019(5) 0.054(6)
O7 0.084(6) 0.104(7) 0.067(5) 0.034(5) 0.021(5) 0.057(5)
O8 0.072(5) 0.097(7) 0.087(6) 0.044(5) 0.023(5) 0.043(5)
O9 0.099(7) 0.063(6) 0.119(8) -0.001(5) 0.015(6) 0.049(5)
O10 0.153(10) 0.098(8) 0.180(11) -0.033(8) -0.087(9) 0.054(8)

loop_
_atom_type_symbol
_atom_type_description
_atom_type_scat_dispersion_real
_atom_type_scat_dispersion_imag
_atom_type_scat_source
C C 0.0033 0.0016 'International Tables Vol C Tables 4.2.6.8 and 6.1.1.4'
Ag Ag -0.8971 1.1015 'International Tables Vol C Tables 4.2.6.8 and 6.1.1.4'
O O 0.0106 0.0060 'International Tables Vol C Tables 4.2.6.8 and 6.1.1.4'
H H 0.0000 0.0000 'International Tables Vol C Tables 4.2.6.8 and 6.1.1.4'
Mo Mo -1.6832 0.6857 'International Tables Vol C Tables 4.2.6.8 and 6.1.1.4'

loop_
_geom_angle_atom_site_label_1
_geom_angle_atom_site_label_2
_geom_angle_atom_site_label_3
_geom_angle
_geom_angle_site_symmetry_1
_geom_angle_site_symmetry_3
Ag14 Ag13 Ag14 180.0 . 10
Ag13 Ag14 Ag14 0.0 . 10
Ag13 Ag14 Mo1 99.19(8) . 12
Ag14 Ag14 Mo1 99.19(8) 10 12
Ag13 Ag14 Mo1 99.19(8) . 10
Ag14 Ag14 Mo1 99.19(8) 10 10
Mo1 Ag14 Mo1 117.50(5) 12 10
Ag13 Ag14 Mo1 99.19(8) . 11
Ag14 Ag14 Mo1 99.19(8) 10 11
Mo1 Ag14 Mo1 117.50(5) 12 11
Mo1 Ag14 Mo1 117.50(5) 10 11
C13 Ag1 O1 164.1(4) . 12
C13 Ag1 O2 114.3(3) . .
O1 Ag1 O2 77.2(2) 12 .
C13 Ag1 O2 111.4(3) . 2
O1 Ag1 O2 78.7(2) 12 2
O2 Ag1 O2 88.8(3) . 2
C13 Ag1 Ag2 52.8(3) . .
O1 Ag1 Ag2 126.31(18) 12 .
O2 Ag1 Ag2 72.75(16) . .
O2 Ag1 Ag2 142.13(15) 2 .
C13 Ag1 Ag6 50.9(3) . .
O1 Ag1 Ag6 129.55(18) 12 .
O2 Ag1 Ag6 133.72(15) . .
O2 Ag1 Ag6 66.24(15) 2 .
Ag2 Ag1 Ag6 103.03(4) . .
C13 Ag1 Ag4 51.1(3) . .
O1 Ag1 Ag4 113.04(18) 12 .
O2 Ag1 Ag4 135.10(16) . .
O2 Ag1 Ag4 135.44(16) 2 .
Ag2 Ag1 Ag4 66.36(4) . .
Ag6 Ag1 Ag4 74.90(4) . .
C13 Ag1 Ag3 100.6(3) . .
O1 Ag1 Ag3 66.36(18) 12 .
O2 Ag1 Ag3 95.13(15) . .
O2 Ag1 Ag3 142.83(14) 2 .
Ag2 Ag1 Ag3 73.17(4) . .
Ag6 Ag1 Ag3 128.61(4) . .
Ag4 Ag1 Ag3 56.29(3) . .
C13 Ag1 Ag5 98.9(3) . .
O1 Ag1 Ag5 66.95(17) 12 .
O2 Ag1 Ag5 141.82(14) . .
O2 Ag1 Ag5 96.47(15) 2 .
Ag2 Ag1 Ag5 118.61(4) . .
Ag6 Ag1 Ag5 81.79(4) . .
Ag4 Ag1 Ag5 55.96(3) . .
Ag3 Ag1 Ag5 59.12(3) . .
C19 Ag2 C13 143.9(4) 3 .
C19 Ag2 O5 99.3(4) 3 .
C13 Ag2 O5 113.3(3) . .
C19 Ag2 Ag1 143.3(3) 3 .
C13 Ag2 Ag1 45.2(2) . .
O5 Ag2 Ag1 101.9(2) . .
C19 Ag2 Ag12 52.7(3) 3 3
C13 Ag2 Ag12 163.3(3) . 3
O5 Ag2 Ag12 53.2(2) . 3
Ag1 Ag2 Ag12 123.11(7) . 3
C19 Ag2 Ag6 42.9(3) 3 3
C13 Ag2 Ag6 117.3(3) . 3
O5 Ag2 Ag6 126.2(2) . 3
Ag1 Ag2 Ag6 100.71(5) . 3
Ag12 Ag2 Ag6 73.56(7) 3 3
C19 Ag2 Ag4 157.4(3) 3 .
C13 Ag2 Ag4 46.9(3) . .
O5 Ag2 Ag4 66.4(2) . .
Ag1 Ag2 Ag4 59.21(3) . .
Ag12 Ag2 Ag4 119.03(8) 3 .
Ag6 Ag2 Ag4 159.60(5) 3 .
C7 Ag3 O4 172.1(4) . .
C7 Ag3 O5 109.2(4) . .
O4 Ag3 O5 74.9(3) . .
C7 Ag3 Ag9 55.5(3) . 11
O4 Ag3 Ag9 126.73(19) . 11
O5 Ag3 Ag9 134.2(2) . 11
C7 Ag3 Ag4 56.3(3) . .
O4 Ag3 Ag4 120.81(18) . .
O5 Ag3 Ag4 70.6(2) . .
Ag9 Ag3 Ag4 111.79(6) 11 .
C7 Ag3 Ag1 96.9(3) . .
O4 Ag3 Ag1 75.95(17) . .
O5 Ag3 Ag1 92.2(2) . .
Ag9 Ag3 Ag1 129.71(5) 11 .
Ag4 Ag3 Ag1 59.29(3) . .
C7 Ag3 Ag5 41.8(3) . .
O4 Ag3 Ag5 130.35(16) . .
O5 Ag3 Ag5 128.4(2) . .
Ag9 Ag3 Ag5 72.18(5) 11 .
Ag4 Ag3 Ag5 57.82(3) . .
Ag1 Ag3 Ag5 61.89(3) . .
O7 Ag4 C13 106.9(4) . .
O7 Ag4 O6 106.3(3) . .
C13 Ag4 O6 108.2(4) . .
O7 Ag4 C7 100.2(4) . .
C13 Ag4 C7 135.2(3) . .
O6 Ag4 C7 97.3(4) . .
O7 Ag4 Ag3 144.2(2) . .
C13 Ag4 Ag3 100.6(2) . .
O6 Ag4 Ag3 85.9(2) . .
C7 Ag4 Ag3 44.2(3) . .
O7 Ag4 Ag5 87.0(2) . .
C13 Ag4 Ag5 100.9(2) . .
O6 Ag4 Ag5 142.4(3) . .
C7 Ag4 Ag5 45.2(3) . .
Ag3 Ag4 Ag5 65.36(3) . .
O7 Ag4 Ag1 126.0(2) . .
C13 Ag4 Ag1 42.6(2) . .
O6 Ag4 Ag1 123.8(3) . .
C7 Ag4 Ag1 92.6(2) . .
Ag3 Ag4 Ag1 64.42(3) . .
Ag5 Ag4 Ag1 66.14(3) . .
O7 Ag4 Ag2 144.0(2) . .
C13 Ag4 Ag2 45.5(3) . .
O6 Ag4 Ag2 71.7(3) . .
C7 Ag4 Ag2 115.7(3) . .
Ag3 Ag4 Ag2 71.61(4) . .
Ag5 Ag4 Ag2 116.99(4) . .
Ag1 Ag4 Ag2 54.43(3) . .
C7 Ag5 O3 164.1(3) . 2
C7 Ag5 O9 120.4(4) . .
O3 Ag5 O9 75.1(3) 2 .
C7 Ag5 O8 109.6(4) . .
O3 Ag5 O8 73.3(3) 2 .
O9 Ag5 O8 85.6(3) . .
C7 Ag5 Ag8 56.5(3) . 11
O3 Ag5 Ag8 131.57(19) 2 11
O9 Ag5 Ag8 74.2(3) . 11
O8 Ag5 Ag8 139.1(2) . 11
C7 Ag5 Ag4 55.4(3) . .
O3 Ag5 Ag4 115.27(18) 2 .
O9 Ag5 Ag4 143.3(2) . .
O8 Ag5 Ag4 66.2(2) . .
Ag8 Ag5 Ag4 111.79(7) 11 .
C7 Ag5 Ag3 40.3(3) . .
O3 Ag5 Ag3 124.49(17) 2 .
O9 Ag5 Ag3 148.0(3) . .
O8 Ag5 Ag3 122.5(2) . .
Ag8 Ag5 Ag3 74.11(6) 11 .
Ag4 Ag5 Ag3 56.83(3) . .
C7 Ag5 Ag10 145.7(3) . .
O3 Ag5 Ag10 47.18(17) 2 .
O9 Ag5 Ag10 46.9(3) . .
O8 Ag5 Ag10 46.7(2) . .
Ag8 Ag5 Ag10 120.81(8) 11 .
Ag4 Ag5 Ag10 112.67(6) . .
Ag3 Ag5 Ag10 165.07(7) . .
C7 Ag5 Ag1 93.0(3) . .
O3 Ag5 Ag1 71.38(17) 2 .
O9 Ag5 Ag1 146.5(2) . .
O8 Ag5 Ag1 86.0(2) . .
Ag8 Ag5 Ag1 129.33(6) 11 .
Ag4 Ag5 Ag1 57.89(3) . .
Ag3 Ag5 Ag1 58.99(3) . .
Ag10 Ag5 Ag1 106.98(6) . .
C19 Ag6 C13 155.8(4) . .
C19 Ag6 C14 127.0(4) . .
C13 Ag6 C14 29.1(2) . .
C19 Ag6 Ag11 52.4(3) . .
C13 Ag6 Ag11 146.0(3) . .
C14 Ag6 Ag11 148.2(3) . .
C19 Ag6 Ag1 155.5(3) . .
C13 Ag6 Ag1 44.9(2) . .
C14 Ag6 Ag1 73.6(2) . .
Ag11 Ag6 Ag1 118.75(6) . .
C19 Ag6 Ag2 45.0(3) . 2
C13 Ag6 Ag2 137.0(3) . 2
C14 Ag6 Ag2 131.5(3) . 2
Ag11 Ag6 Ag2 73.67(5) . 2
Ag1 Ag6 Ag2 112.75(5) . 2
Ag8 Ag7 Ag12 114.40(14) . .
Ag8 Ag7 C25 68.4(3) . .
Ag12 Ag7 C25 64.9(3) . .
Ag8 Ag7 O10 80.6(5) . 12
Ag12 Ag7 O10 163.5(5) . 12
C25 Ag7 O10 118.3(5) . 12
Ag8 Ag7 O5 151.1(2) . 2
Ag12 Ag7 O5 68.1(3) . 2
C25 Ag7 O5 130.0(4) . 2
O10 Ag7 O5 102.5(5) 12 2
Ag8 Ag7 Ag11 91.77(11) . .
Ag12 Ag7 Ag11 22.90(9) . .
C25 Ag7 Ag11 48.4(3) . .
O10 Ag7 Ag11 166.6(4) 12 .
O5 Ag7 Ag11 89.5(2) 2 .
Ag8 Ag7 Ag9 26.91(9) . .
Ag12 Ag7 Ag9 87.78(11) . .
C25 Ag7 Ag9 48.7(3) . .
O10 Ag7 Ag9 106.4(5) 12 .
O5 Ag7 Ag9 144.0(2) 2 .
Ag11 Ag7 Ag9 64.99(7) . .
Ag9 Ag8 Ag7 122.88(16) . .
Ag9 Ag8 C25 68.8(3) . .
Ag7 Ag8 C25 64.4(3) . .
Ag9 Ag8 C7 68.6(3) . 12
Ag7 Ag8 C7 157.9(3) . 12
C25 Ag8 C7 134.9(4) . 12
Ag9 Ag8 Ag5 104.08(13) . 12
Ag7 Ag8 Ag5 110.59(12) . 12
C25 Ag8 Ag5 162.3(3) . 12
C7 Ag8 Ag5 47.6(3) 12 12
Ag9 Ag8 Ag10 30.51(10) . .
Ag7 Ag8 Ag10 92.38(11) . .
C25 Ag8 Ag10 46.0(3) . .
C7 Ag8 Ag10 97.4(3) 12 .
Ag5 Ag8 Ag10 120.39(9) 12 .
Ag9 Ag8 Ag12 88.84(13) . .
Ag7 Ag8 Ag12 34.37(10) . .
C25 Ag8 Ag12 45.2(3) . .
C7 Ag8 Ag12 145.8(3) 12 .
Ag5 Ag8 Ag12 120.64(10) 12 .
Ag10 Ag8 Ag12 58.50(9) . .
Ag8 Ag9 Ag10 122.05(16) . .
Ag8 Ag9 C25 69.5(3) . .
Ag10 Ag9 C25 62.9(3) . .
Ag8 Ag9 C7 73.2(3) . 12
Ag10 Ag9 C7 155.8(3) . 12
C25 Ag9 C7 139.8(5) . 12
Ag8 Ag9 Ag3 109.56(12) . 12
Ag10 Ag9 Ag3 109.25(12) . 12
C25 Ag9 Ag3 166.3(3) . 12
C7 Ag9 Ag3 46.7(3) 12 12
Ag8 Ag9 Ag7 30.21(10) . .
Ag10 Ag9 Ag7 91.84(11) . .
C25 Ag9 Ag7 47.0(3) . .
C7 Ag9 Ag7 101.5(3) 12 .
Ag3 Ag9 Ag7 125.93(8) 12 .
Ag8 Ag9 Ag11 87.38(12) . .
Ag10 Ag9 Ag11 35.06(9) . .
C25 Ag9 Ag11 44.2(3) . .
C7 Ag9 Ag11 147.7(3) 12 .
Ag3 Ag9 Ag11 122.74(8) 12 .
Ag7 Ag9 Ag11 57.30(6) . .
Ag9 Ag10 Ag11 114.75(14) . .
Ag9 Ag10 C25 69.7(4) . .
Ag11 Ag10 C25 64.8(3) . .
Ag9 Ag10 O3 83.9(2) . 2
Ag11 Ag10 O3 83.6(2) . 2
C25 Ag10 O3 122.4(4) . 2
Ag9 Ag10 O9 77.8(3) . .
Ag11 Ag10 O9 154.7(2) . .
C25 Ag10 O9 139.5(4) . .
O3 Ag10 O9 75.7(3) 2 .
Ag9 Ag10 O8 158.6(2) . .
Ag11 Ag10 O8 68.7(3) . .
C25 Ag10 O8 126.5(4) . .
O3 Ag10 O8 75.4(3) 2 .
O9 Ag10 O8 91.7(3) . .
Ag9 Ag10 Ag8 27.44(9) . .
Ag11 Ag10 Ag8 87.64(10) . .
C25 Ag10 Ag8 49.6(3) . .
O3 Ag10 Ag8 84.43(18) 2 .
O9 Ag10 Ag8 104.5(3) . .
O8 Ag10 Ag8 150.2(3) . .
Ag9 Ag10 Ag12 91.09(12) . .
Ag11 Ag10 Ag12 23.92(8) . .
C25 Ag10 Ag12 48.2(3) . .
O3 Ag10 Ag12 83.91(18) 2 .
O9 Ag10 Ag12 157.6(2) . .
O8 Ag10 Ag12 92.0(3) . .
Ag8 Ag10 Ag12 63.81(9) . .
Ag9 Ag10 Ag5 109.43(11) . .
Ag11 Ag10 Ag5 105.42(11) . .
C25 Ag10 Ag5 166.9(3) . .
O3 Ag10 Ag5 45.43(17) 2 .
O9 Ag10 Ag5 49.4(2) . .
O8 Ag10 Ag5 51.3(2) . .
Ag8 Ag10 Ag5 124.19(8) . .
Ag12 Ag10 Ag5 119.48(9) . .
Ag12 Ag11 Ag10 120.21(17) . .
Ag12 Ag11 C25 71.7(3) . .
Ag10 Ag11 C25 60.1(3) . .
Ag12 Ag11 C19 74.4(3) . .
Ag10 Ag11 C19 159.0(3) . .
C25 Ag11 C19 140.5(4) . .
Ag12 Ag11 O8 167.2(3) . .
Ag10 Ag11 O8 63.7(3) . .
C25 Ag11 O8 118.1(4) . .
C19 Ag11 O8 98.8(4) . .
Ag12 Ag11 Ag6 107.17(15) . .
Ag10 Ag11 Ag6 114.42(11) . .
C25 Ag11 Ag6 170.2(3) . .
C19 Ag11 Ag6 44.6(3) . .
O8 Ag11 Ag6 61.7(2) . .
Ag12 Ag11 Ag7 32.76(13) . .
Ag10 Ag11 Ag7 87.45(10) . .
C25 Ag11 Ag7 47.3(3) . .
C19 Ag11 Ag7 105.9(3) . .
O8 Ag11 Ag7 148.3(2) . .
Ag6 Ag11 Ag7 127.11(8) . .
Ag12 Ag11 Ag9 90.33(14) . .
Ag10 Ag11 Ag9 30.19(8) . .
C25 Ag11 Ag9 44.8(3) . .
C19 Ag11 Ag9 154.2(3) . .
O8 Ag11 Ag9 91.9(2) . .
Ag6 Ag11 Ag9 126.21(8) . .
Ag7 Ag11 Ag9 57.71(6) . .
Ag11 Ag12 Ag7 124.34(18) . .
Ag11 Ag12 C25 71.8(4) . .
Ag7 Ag12 C25 63.0(3) . .
Ag11 Ag12 C19 71.5(3) . .
Ag7 Ag12 C19 158.7(3) . .
C25 Ag12 C19 138.2(5) . .
Ag11 Ag12 O5 158.4(3) . 2
Ag7 Ag12 O5 65.9(3) . 2
C25 Ag12 O5 126.2(4) . 2
C19 Ag12 O5 94.5(4) . 2
Ag11 Ag12 Ag10 35.87(12) . .
Ag7 Ag12 Ag10 88.47(11) . .
C25 Ag12 Ag10 45.7(3) . .
C19 Ag12 Ag10 106.0(3) . .
O5 Ag12 Ag10 146.5(2) 2 .
Ag11 Ag12 Ag2 105.59(16) . 2
Ag7 Ag12 Ag2 112.70(14) . 2
C25 Ag12 Ag2 169.1(3) . 2
C19 Ag12 Ag2 46.1(3) . 2
O5 Ag12 Ag2 54.3(2) 2 2
Ag10 Ag12 Ag2 126.57(10) . 2
Ag11 Ag12 Ag8 93.45(15) . .
Ag7 Ag12 Ag8 31.23(8) . .
C25 Ag12 Ag8 46.1(3) . .
C19 Ag12 Ag8 154.7(3) . .
O5 Ag12 Ag8 93.1(3) 2 .
Ag10 Ag12 Ag8 57.69(8) . .
Ag2 Ag12 Ag8 124.80(11) 2 .
O3 Mo1 O2 107.8(3) . .
O3 Mo1 O4 106.6(3) . .
O2 Mo1 O4 109.2(3) . .
O3 Mo1 O1 108.5(3) . .
O2 Mo1 O1 114.8(3) . .
O4 Mo1 O1 109.6(3) . .
O3 Mo1 Ag14 125.7(2) . 10
O2 Mo1 Ag14 54.0(2) . 10
O4 Mo1 Ag14 127.5(2) . 10
O1 Mo1 Ag14 60.8(2) . 10
O6 C1 O5 126.3(13) . .
O6 C1 C2 117.9(13) . .
O5 C1 C2 115.8(14) . .
C1 C2 H2A 109.5 . .
C1 C2 H2B 109.5 . .
H2A C2 H2B 109.5 . .
C1 C2 H2C 109.5 . .
H2A C2 H2C 109.5 . .
H2B C2 H2C 109.5 . .
O7 C3 O8 125.5(11) . .
O7 C3 C4 118.2(12) . .
O8 C3 C4 116.3(12) . .
C3 C4 H4A 109.5 . .
C3 C4 H4B 109.5 . .
H4A C4 H4B 109.5 . .
C3 C4 H4C 109.5 . .
H4A C4 H4C 109.5 . .
H4B C4 H4C 109.5 . .
O9 C5 O10 120.5(14) . .
O9 C5 C6 120.9(15) . .
O10 C5 C6 118.5(15) . .
C5 C6 H6A 109.5 . .
C5 C6 H6B 109.5 . .
H6A C6 H6B 109.5 . .
C5 C6 H6C 109.5 . .
H6A C6 H6C 109.5 . .
H6B C6 H6C 109.5 . .
C8 C7 Ag3 138.4(10) . .
C8 C7 Ag5 123.2(9) . .
Ag3 C7 Ag5 97.9(4) . .
C8 C7 Ag9 96.5(8) . 11
Ag3 C7 Ag9 77.9(4) . 11
Ag5 C7 Ag9 103.6(5) . 11
C8 C7 Ag8 90.2(8) . 11
Ag3 C7 Ag8 107.2(5) . 11
Ag5 C7 Ag8 75.9(4) . 11
Ag9 C7 Ag8 38.1(2) 11 11
C8 C7 Ag4 100.5(8) . .
Ag3 C7 Ag4 79.5(4) . .
Ag5 C7 Ag4 79.4(3) . .
Ag9 C7 Ag4 157.3(5) 11 .
Ag8 C7 Ag4 155.1(6) 11 .
C9 C8 C7 179(2) . .
C8 C9 C11 114(3) . .
C8 C9 C12 110(2) . .
C11 C9 C12 91(3) . .
C8 C9 C10 109(2) . .
C11 C9 C10 116(2) . .
C12 C9 C10 114(3) . .
C9 C10 H10A 109.5 . .
C9 C10 H10B 109.5 . .
H10A C10 H10B 109.5 . .
C9 C10 H10C 109.5 . .
H10A C10 H10C 109.5 . .
H10B C10 H10C 109.5 . .
C9 C11 H11A 109.5 . .
C9 C11 H11B 109.5 . .
H11A C11 H11B 109.5 . .
C9 C11 H11C 109.5 . .
H11A C11 H11C 109.5 . .
H11B C11 H11C 109.5 . .
C9 C12 H12A 109.5 . .
C9 C12 H12B 109.5 . .
H12A C12 H12B 109.5 . .
C9 C12 H12C 109.5 . .
H12A C12 H12C 109.5 . .
H12B C12 H12C 109.5 . .
C14 C13 Ag1 167.2(10) . .
C14 C13 Ag6 90.8(8) . .
Ag1 C13 Ag6 84.2(3) . .
C14 C13 Ag2 100.3(9) . .
Ag1 C13 Ag2 82.0(3) . .
Ag6 C13 Ag2 162.4(5) . .
C14 C13 Ag4 106.2(9) . .
Ag1 C13 Ag4 86.4(3) . .
Ag6 C13 Ag4 102.5(4) . .
Ag2 C13 Ag4 87.6(4) . .
C13 C14 C15 173.1(18) . .
C13 C14 Ag6 60.1(7) . .
C15 C14 Ag6 121.1(13) . .
C18 C15 C14 114(2) . .
C18 C15 C17 126(2) . .
C14 C15 C17 109(2) . .
C18 C15 C16 106(2) . .
C14 C15 C16 107(2) . .
C17 C15 C16 91(2) . .
C15 C16 H16A 109.5 . .
C15 C16 H16B 109.5 . .
H16A C16 H16B 109.5 . .
C15 C16 H16C 109.5 . .
H16A C16 H16C 109.5 . .
H16B C16 H16C 109.5 . .
C15 C17 H17A 109.5 . .
C15 C17 H17B 109.5 . .
H17A C17 H17B 109.5 . .
C15 C17 H17C 109.5 . .
H17A C17 H17C 109.5 . .
H17B C17 H17C 109.5 . .
C15 C18 H18A 109.5 . .
C15 C18 H18B 109.5 . .
H18A C18 H18B 109.5 . .
C15 C18 H18C 109.5 . .
H18A C18 H18C 109.5 . .
H18B C18 H18C 109.5 . .
C20 C19 Ag6 140.8(10) . .
C20 C19 Ag2 122.9(9) . 2
Ag6 C19 Ag2 92.1(4) . 2
C20 C19 Ag11 101.6(8) . .
Ag6 C19 Ag11 83.0(4) . .
Ag2 C19 Ag11 105.7(5) 2 .
C20 C19 Ag12 95.9(9) . .
Ag6 C19 Ag12 107.4(5) . .
Ag2 C19 Ag12 81.2(4) 2 .
Ag11 C19 Ag12 34.09(19) . .
C21 C20 C19 177.3(18) . .
C20 C21 C22 108(2) . .
C20 C21 C23 108(2) . .
C22 C21 C23 116(2) . .
C20 C21 C24 107(2) . .
C22 C21 C24 107(2) . .
C23 C21 C24 110(2) . .
C21 C22 H22A 109.5 . .
C21 C22 H22B 109.5 . .
H22A C22 H22B 109.5 . .
C21 C22 H22C 109.5 . .
H22A C22 H22C 109.5 . .
H22B C22 H22C 109.5 . .
C21 C23 H23A 109.5 . .
C21 C23 H23B 109.5 . .
H23A C23 H23B 109.5 . .
C21 C23 H23C 109.5 . .
H23A C23 H23C 109.5 . .
H23B C23 H23C 109.5 . .
C21 C24 H24A 109.5 . .
C21 C24 H24B 109.5 . .
H24A C24 H24B 109.5 . .
C21 C24 H24C 109.5 . .
H24A C24 H24C 109.5 . .
H24B C24 H24C 109.5 . .
C26 C25 Ag10 122.9(10) . .
C26 C25 Ag7 128.6(10) . .
Ag10 C25 Ag7 108.5(5) . .
C26 C25 Ag12 127.6(11) . .
Ag10 C25 Ag12 86.1(4) . .
Ag7 C25 Ag12 52.2(3) . .
C26 C25 Ag11 124.8(11) . .
Ag10 C25 Ag11 55.1(3) . .
Ag7 C25 Ag11 84.3(4) . .
Ag12 C25 Ag11 36.6(2) . .
C26 C25 Ag9 129.6(11) . .
Ag10 C25 Ag9 47.5(3) . .
Ag7 C25 Ag9 84.2(4) . .
Ag12 C25 Ag9 102.6(5) . .
Ag11 C25 Ag9 91.0(4) . .
C26 C25 Ag8 132.3(11) . .
Ag10 C25 Ag8 84.3(4) . .
Ag7 C25 Ag8 47.2(3) . .
Ag12 C25 Ag8 88.6(4) . .
Ag11 C25 Ag8 102.8(5) . .
Ag9 C25 Ag8 41.7(2) . .
C25 C26 C27 178.5(17) . .
C28 C27 C26 113(2) . .
C28 C27 C29 97(2) . .
C26 C27 C29 105.2(19) . .
C28 C27 C30 117(2) . .
C26 C27 C30 110.2(19) . .
C29 C27 C30 113(2) . .
C27 C28 H28A 109.5 . .
C27 C28 H28B 109.5 . .
H28A C28 H28B 109.5 . .
C27 C28 H28C 109.5 . .
H28A C28 H28C 109.5 . .
H28B C28 H28C 109.5 . .
C27 C29 H29A 109.5 . .
C27 C29 H29B 109.5 . .
H29A C29 H29B 109.5 . .
C27 C29 H29C 109.5 . .
H29A C29 H29C 109.5 . .
H29B C29 H29C 109.5 . .
C27 C30 H30A 109.5 . .
C27 C30 H30B 109.5 . .
H30A C30 H30B 109.5 . .
C27 C30 H30C 109.5 . .
H30A C30 H30C 109.5 . .
H30B C30 H30C 109.5 . .
Mo1 O1 Ag1 158.3(4) . 11
Mo1 O2 Ag1 109.3(3) . .
Mo1 O2 Ag1 107.9(3) . 3
Ag1 O2 Ag1 142.3(3) . 3
Mo1 O3 Ag5 138.4(4) . 3
Mo1 O3 Ag10 134.0(4) . 3
Ag5 O3 Ag10 87.4(2) 3 3
Mo1 O4 Ag3 134.4(3) . .
C1 O5 Ag7 129.1(9) . 3
C1 O5 Ag12 133.0(8) . 3
Ag7 O5 Ag12 46.02(18) 3 3
C1 O5 Ag2 112.9(9) . .
Ag7 O5 Ag2 111.6(4) 3 .
Ag12 O5 Ag2 72.5(3) 3 .
C1 O5 Ag3 112.7(8) . .
Ag7 O5 Ag3 89.0(3) 3 .
Ag12 O5 Ag3 113.7(3) 3 .
Ag2 O5 Ag3 91.8(3) . .
C1 O6 Ag4 113.8(8) . .
C3 O7 Ag4 111.1(7) . .
C3 O8 Ag10 128.5(9) . .
C3 O8 Ag11 125.9(8) . .
Ag10 O8 Ag11 47.57(17) . .
C3 O8 Ag5 118.8(8) . .
Ag10 O8 Ag5 81.9(3) . .
Ag11 O8 Ag5 113.6(3) . .
C5 O9 Ag10 122.8(9) . .
C5 O9 Ag5 127.2(9) . .
Ag10 O9 Ag5 83.8(3) . .
C5 O10 Ag7 119.9(10) . 11

loop_
_geom_bond_atom_site_label_1
_geom_bond_atom_site_label_2
_geom_bond_distance
_geom_bond_site_symmetry_2
Ag13 Ag14 0.558(5) .
Ag13 Ag14 0.558(5) 10
Ag14 Ag14 1.117(10) 10
Ag14 Mo1 3.2878(11) 12
Ag14 Mo1 3.2878(11) 10
Ag14 Mo1 3.2878(11) 11
Ag1 C13 2.063(9) .
Ag1 O1 2.214(6) 12
Ag1 O2 2.451(6) .
Ag1 O2 2.486(6) 2
Ag1 Ag2 2.8816(12) .
Ag1 Ag6 2.9065(12) .
Ag1 Ag4 3.0431(12) .
Ag1 Ag3 3.1926(12) .
Ag1 Ag5 3.2855(14) .
Ag2 C19 2.123(12) 3
Ag2 C13 2.318(11) .
Ag2 O5 2.481(10) .
Ag2 Ag12 2.912(3) 3
Ag2 Ag6 3.0004(18) 3
Ag2 Ag4 3.2452(15) .
Ag3 C7 2.088(11) .
Ag3 O4 2.264(7) .
Ag3 O5 2.570(9) .
Ag3 Ag9 2.805(2) 11
Ag3 Ag4 2.9443(12) .
Ag3 Ag5 3.1971(13) .
Ag4 O7 2.356(8) .
Ag4 C13 2.372(11) .
Ag4 O6 2.386(10) .
Ag4 C7 2.492(11) .
Ag4 Ag5 2.9770(14) .
Ag5 C7 2.151(12) .
Ag5 O3 2.323(7) 2
Ag5 O9 2.487(9) .
Ag5 O8 2.569(9) .
Ag5 Ag8 2.827(3) 11
Ag5 Ag10 3.257(2) .
Ag6 C19 2.045(11) .
Ag6 C13 2.267(11) .
Ag6 C14 2.615(13) .
Ag6 Ag11 2.890(2) .
Ag6 Ag2 3.0004(18) 2
Ag7 Ag8 1.742(3) .
Ag7 Ag12 1.896(4) .
Ag7 C25 2.138(12) .
Ag7 O10 2.246(14) 12
Ag7 O5 2.406(9) 2
Ag7 Ag11 2.894(3) .
Ag7 Ag9 2.907(3) .
Ag8 Ag9 1.567(3) .
Ag8 C25 2.205(12) .
Ag8 C7 2.430(12) 12
Ag8 Ag5 2.827(3) 12
Ag8 Ag10 2.881(3) .
Ag8 Ag12 3.059(3) .
Ag9 Ag10 1.726(3) .
Ag9 C25 2.196(12) .
Ag9 C7 2.363(11) 12
Ag9 Ag3 2.805(2) 12
Ag9 Ag11 3.116(3) .
Ag10 Ag11 1.971(3) .
Ag10 C25 2.085(12) .
Ag10 O3 2.392(7) 2
Ag10 O9 2.391(11) .
Ag10 O8 2.395(9) .
Ag10 Ag12 2.907(4) .
Ag11 Ag12 1.364(4) .
Ag11 C25 2.174(12) .
Ag11 C19 2.308(12) .
Ag11 O8 2.488(9) .
Ag12 C25 2.173(12) .
Ag12 C19 2.344(13) .
Ag12 O5 2.445(10) 2
Ag12 Ag2 2.912(3) 2
Mo1 O3 1.752(6) .
Mo1 O2 1.765(6) .
Mo1 O4 1.763(6) .
Mo1 O1 1.775(6) .
Mo1 Ag14 3.2878(11) 10
C1 O6 1.197(16) .
C1 O5 1.270(15) .
C1 C2 1.51(2) .
C2 H2A 0.9600 .
C2 H2B 0.9600 .
C2 H2C 0.9600 .
C3 O7 1.228(14) .
C3 O8 1.257(14) .
C3 C4 1.54(2) .
C4 H4A 0.9600 .
C4 H4B 0.9600 .
C4 H4C 0.9600 .
C5 O9 1.210(14) .
C5 O10 1.255(17) .
C5 C6 1.51(2) .
C6 H6A 0.9600 .
C6 H6B 0.9600 .
C6 H6C 0.9600 .
C7 C8 1.5343(10) .
C7 Ag9 2.363(11) 11
C7 Ag8 2.430(12) 11
C8 C9 1.257(17) .
C9 C11 1.37(4) .
C9 C12 1.458(18) .
C9 C10 1.52(3) .
C10 H10A 0.9600 .
C10 H10B 0.9600 .
C10 H10C 0.9600 .
C11 H11A 0.9600 .
C11 H11B 0.9600 .
C11 H11C 0.9600 .
C12 H12A 0.9600 .
C12 H12B 0.9600 .
C12 H12C 0.9600 .
C13 C14 1.271(9) .
C14 C15 1.44(2) .
C15 C18 1.44(3) .
C15 C17 1.55(4) .
C15 C16 1.54(3) .
C16 H16A 0.9600 .
C16 H16B 0.9600 .
C16 H16C 0.9600 .
C17 H17A 0.9600 .
C17 H17B 0.9600 .
C17 H17C 0.9600 .
C18 H18A 0.9600 .
C18 H18B 0.9600 .
C18 H18C 0.9600 .
C19 C20 1.5343(10) .
C19 Ag2 2.123(12) 2
C20 C21 1.255(18) .
C21 C22 1.46(3) .
C21 C23 1.49(3) .
C21 C24 1.58(4) .
C22 H22A 0.9600 .
C22 H22B 0.9600 .
C22 H22C 0.9600 .
C23 H23A 0.9600 .
C23 H23B 0.9600 .
C23 H23C 0.9600 .
C24 H24A 0.9600 .
C24 H24B 0.9600 .
C24 H24C 0.9600 .
C25 C26 1.216(16) .
C26 C27 1.48(2) .
C27 C28 1.39(3) .
C27 C29 1.47(3) .
C27 C30 1.54(4) .
C28 H28A 0.9600 .
C28 H28B 0.9600 .
C28 H28C 0.9600 .
C29 H29A 0.9600 .
C29 H29B 0.9600 .
C29 H29C 0.9600 .
C30 H30A 0.9600 .
C30 H30B 0.9600 .
C30 H30C 0.9600 .
O1 Ag1 2.214(6) 11
O2 Ag1 2.486(6) 3
O3 Ag5 2.323(7) 3
O3 Ag10 2.392(7) 3
O5 Ag7 2.406(9) 3
O5 Ag12 2.445(10) 3
O10 Ag7 2.246(14) 11
